data_8100434
loop_
_publ_author_name
'Hauptmann, Ralf'
'F\"assler, Thomas F.'

_publ_section_title
;
Crystal structure of di[potassium(diaza-18-crown-6)]-dicaesium nonastannide
(4--) diethylenediamine, [K(C~12~H~26~N~2~O~4~)]~2~Cs2[Sn~9~] &#x00B7; 
2C~2~N~2~H~8~, a polyanion [KCs~2SN9~] -- with low-dimensional arrangement 
of [Sn~9~] clusters
;
_journal_issue 4
_journal_name_full 'Zeitschrift f\"ur Kristallographie - New Crystal Structures'
_journal_page_first 455
_journal_page_last 457
_journal_volume 218
_journal_year 2003
_chemical_formula_structural 'C28 H68 Cs2 K2 N8 O8 Sn9'
_chemical_formula_sum 'C28 H68 Cs2 K2 N8 O8 Sn9'
_chemical_formula_weight 2057.13
_space_group_IT_number 14
_symmetry_cell_setting monoclinic
_symmetry_space_group_name_Hall '-P 2ybc'
_symmetry_space_group_name_H-M 'P 1 21/c 1'
_cell_angle_alpha 90.00
_cell_angle_beta 91.03(3)
_cell_angle_gamma 90.00
_cell_formula_units_Z 4
_cell_length_a 13.897(3)
_cell_length_b 16.091(3)
_cell_length_c 26.432(5)
_cell_measurement_temperature 153(2)
_cell_volume 5909(2)
_diffrn_ambient_temperature 293(2)
_exptl_crystal_density_diffrn 2.312
_cod_original_sg_symbol_H-M 'P 21/c'
_cod_database_code 8100434

loop_
_symmetry_equiv_pos_as_xyz
'x, y, z'
'-x, y+1/2, -z+1/2'
'-x, -y, -z'
'x, -y-1/2, z-1/2'

loop_
_atom_site_label
_atom_site_type_symbol
_atom_site_fract_x
_atom_site_fract_y
_atom_site_fract_z
_atom_site_U_iso_or_equiv
_atom_site_adp_type
_atom_site_occupancy
_atom_site_symmetry_multiplicity
_atom_site_Wyckoff_symbol
_atom_site_calc_flag
_atom_site_refinement_flags
_atom_site_disorder_assembly
_atom_site_disorder_group
Cs1 Cs 0.00098(4) 0.50398(3) 0.24257(2) 0.04195(14) Uani 1 4 e d . . .
Cs2 Cs 0.0000 0.5000 0.5000 0.04410(19) Uani 1 2 a d S . .
Cs3 Cs 0.0000 0.0000 0.5000 0.04501(19) Uani 1 2 c d S . .
K1 K 0.23054(12) 0.74476(10) 0.56421(7) 0.0292(3) Uani 1 4 e d . . .
K2 K 0.48297(17) 1.02607(16) 0.25639(8) 0.0525(5) Uani 1 4 e d . . .
Sn1 Sn 0.19956(4) 0.84576(3) 0.28322(2) 0.02905(12) Uani 1 4 e d . . .
Sn2 Sn -0.04524(4) 0.83561(3) 0.36814(2) 0.03096(13) Uani 1 4 e d . . .
Sn3 Sn 0.14930(4) 0.91109(3) 0.38417(2) 0.03319(13) Uani 1 4 e d . . .
Sn4 Sn 0.00819(4) 0.76132(3) 0.26938(2) 0.02924(12) Uani 1 4 e d . . .
Sn5 Sn -0.01110(4) 0.65627(3) 0.36016(2) 0.02891(12) Uani 1 4 e d . . .
Sn6 Sn 0.18397(4) 0.66334(3) 0.29165(2) 0.02874(12) Uani 1 4 e d . . .
Sn7 Sn 0.09291(4) 0.76380(4) 0.44345(2) 0.03122(13) Uani 1 4 e d . . .
Sn8 Sn 0.28714(4) 0.76999(4) 0.37528(2) 0.03326(13) Uani 1 4 e d . . .
Sn9 Sn 0.18285(4) 0.61484(4) 0.39937(2) 0.03580(14) Uani 1 4 e d . . .
O1 O 0.3283(4) 0.5886(3) 0.5587(2) 0.0348(12) Uani 1 4 e d . . .
O2 O 0.1292(4) 0.5927(3) 0.5910(2) 0.0332(12) Uani 1 4 e d . . .
O3 O 0.1476(4) 0.9049(3) 0.5813(2) 0.0339(12) Uani 1 4 e d . . .
O4 O 0.3430(4) 0.8891(3) 0.5453(2) 0.0334(12) Uani 1 4 e d . . .
O5 O 0.5678(5) 0.9616(4) 0.3462(2) 0.0457(15) Uani 1 4 e d . . .
O6 O 0.3180(4) 1.1329(4) 0.2605(2) 0.0447(15) Uani 1 4 e d . . .
O7 O 0.3946(5) 1.0886(4) 0.1656(2) 0.0452(15) Uani 1 4 e d . . .
O8 O 0.6375(5) 0.9093(4) 0.2505(3) 0.0504(16) Uani 1 4 e d . . .
N1 N 0.4060(5) 0.7304(4) 0.5081(2) 0.0327(14) Uani 1 4 e d . . .
H1C H 0.3861 0.7275 0.4751 0.039 Uiso 1 4 e calc R . .
N2 N 0.0654(5) 0.7542(4) 0.6270(3) 0.0333(15) Uani 1 4 e d . . .
H2C H 0.0860 0.7531 0.6598 0.040 Uiso 1 4 e calc R . .
N3 N 0.3784(6) 1.0373(5) 0.3473(3) 0.0427(18) Uani 1 4 e d . . .
H3C H 0.3367 0.9937 0.3474 0.051 Uiso 1 4 e calc R . .
N4 N 0.5875(6) 1.0120(6) 0.1651(3) 0.050(2) Uani 1 4 e d . . .
H4C H 0.6333 1.0525 0.1661 0.060 Uiso 1 4 e calc R . .
C1 C 0.4578(6) 0.6537(5) 0.5167(3) 0.0352(18) Uani 1 4 e d . . .
H1A H 0.4925 0.6569 0.5488 0.042 Uiso 1 4 e calc R . .
H1B H 0.5046 0.6461 0.4903 0.042 Uiso 1 4 e calc R . .
C2 C 0.3909(6) 0.5808(5) 0.5173(3) 0.0369(18) Uani 1 4 e d . . .
H2A H 0.3537 0.5788 0.4859 0.044 Uiso 1 4 e calc R . .
H2B H 0.4275 0.5297 0.5203 0.044 Uiso 1 4 e calc R . .
C3 C 0.2666(6) 0.5191(5) 0.5621(4) 0.042(2) Uani 1 4 e d . . .
H3A H 0.3044 0.4691 0.5676 0.050 Uiso 1 4 e calc R . .
H3B H 0.2302 0.5126 0.5307 0.050 Uiso 1 4 e calc R . .
C4 C 0.1986(6) 0.5313(5) 0.6055(4) 0.041(2) Uani 1 4 e d . . .
H4A H 0.1666 0.4794 0.6132 0.049 Uiso 1 4 e calc R . .
H4B H 0.2341 0.5493 0.6354 0.049 Uiso 1 4 e calc R . .
C5 C 0.0588(7) 0.6042(6) 0.6289(3) 0.0396(19) Uani 1 4 e d . . .
H5A H 0.0903 0.6087 0.6619 0.047 Uiso 1 4 e calc R . .
H5B H 0.0162 0.5565 0.6295 0.047 Uiso 1 4 e calc R . .
C6 C 0.0013(6) 0.6814(6) 0.6184(3) 0.040(2) Uani 1 4 e d . . .
H6A H -0.0227 0.6811 0.5837 0.048 Uiso 1 4 e calc R . .
H6B H -0.0533 0.6841 0.6407 0.048 Uiso 1 4 e calc R . .
C7 C 0.0159(6) 0.8333(6) 0.6180(3) 0.041(2) Uani 1 4 e d . . .
H7A H -0.0361 0.8395 0.6418 0.049 Uiso 1 4 e calc R . .
H7B H -0.0117 0.8341 0.5840 0.049 Uiso 1 4 e calc R . .
C8 C 0.0852(7) 0.9036(5) 0.6244(3) 0.0388(19) Uani 1 4 e d . . .
H8A H 0.0506 0.9558 0.6266 0.047 Uiso 1 4 e calc R . .
H8B H 0.1231 0.8963 0.6552 0.047 Uiso 1 4 e calc R . .
C9 C 0.2229(6) 0.9665(5) 0.5867(4) 0.041(2) Uani 1 4 e d . . .
H9A H 0.2611 0.9554 0.6171 0.049 Uiso 1 4 e calc R . .
H9B H 0.1948 1.0214 0.5897 0.049 Uiso 1 4 e calc R . .
C10 C 0.2843(7) 0.9627(5) 0.5417(4) 0.045(2) Uani 1 4 e d . . .
H10A H 0.2445 0.9608 0.5112 0.054 Uiso 1 4 e calc R . .
H10B H 0.3248 1.0117 0.5402 0.054 Uiso 1 4 e calc R . .
C11 C 0.4063(6) 0.8823(5) 0.5046(3) 0.0359(18) Uani 1 4 e d . . .
H11A H 0.4481 0.9305 0.5037 0.043 Uiso 1 4 e calc R . .
H11B H 0.3698 0.8802 0.4730 0.043 Uiso 1 4 e calc R . .
C12 C 0.4665(6) 0.8038(6) 0.5104(3) 0.0379(19) Uani 1 4 e d . . .
H12A H 0.5134 0.8014 0.4837 0.045 Uiso 1 4 e calc R . .
H12B H 0.5012 0.8051 0.5426 0.045 Uiso 1 4 e calc R . .
C13 C 0.3204(8) 1.1135(7) 0.3501(4) 0.053(3) Uani 1 4 e d . . .
H13A H 0.3626 1.1614 0.3533 0.064 Uiso 1 4 e calc R . .
H13B H 0.2804 1.1115 0.3798 0.064 Uiso 1 4 e calc R . .
C14 C 0.2582(7) 1.1221(7) 0.3035(4) 0.054(3) Uani 1 4 e d . . .
H14A H 0.2187 1.0728 0.2990 0.065 Uiso 1 4 e calc R . .
H14B H 0.2158 1.1696 0.3068 0.065 Uiso 1 4 e calc R . .
C15 C 0.2632(6) 1.1348(7) 0.2142(4) 0.048(2) Uani 1 4 e d . . .
H15A H 0.2132 1.1767 0.2161 0.057 Uiso 1 4 e calc R . .
H15B H 0.2326 1.0813 0.2085 0.057 Uiso 1 4 e calc R . .
C16 C 0.3289(8) 1.1542(7) 0.1720(4) 0.057(3) Uani 1 4 e d . . .
H16A H 0.2917 1.1624 0.1410 0.068 Uiso 1 4 e calc R . .
H16B H 0.3637 1.2052 0.1794 0.068 Uiso 1 4 e calc R . .
C17 C 0.4629(8) 1.1048(8) 0.1282(4) 0.058(3) Uani 1 4 e d . . .
H17A H 0.5032 1.1512 0.1387 0.069 Uiso 1 4 e calc R . .
H17B H 0.4303 1.1197 0.0968 0.069 Uiso 1 4 e calc R . .
C18 C 0.5242(8) 1.0297(8) 0.1202(4) 0.059(3) Uani 1 4 e d . . .
H18A H 0.4831 0.9820 0.1135 0.071 Uiso 1 4 e calc R . .
H18B H 0.5637 1.0384 0.0908 0.071 Uiso 1 4 e calc R . .
C19 C 0.6379(8) 0.9336(7) 0.1601(4) 0.056(3) Uani 1 4 e d . . .
H19A H 0.6794 0.9356 0.1311 0.067 Uiso 1 4 e calc R . .
H19B H 0.5917 0.8890 0.1549 0.067 Uiso 1 4 e calc R . .
C20 C 0.6970(8) 0.9170(6) 0.2072(4) 0.055(3) Uani 1 4 e d . . .
H20A H 0.7334 0.8661 0.2029 0.066 Uiso 1 4 e calc R . .
H20B H 0.7424 0.9621 0.2125 0.066 Uiso 1 4 e calc R . .
C21 C 0.6898(8) 0.8990(7) 0.2963(5) 0.060(3) Uani 1 4 e d . . .
H21A H 0.7301 0.9473 0.3026 0.072 Uiso 1 4 e calc R . .
H21B H 0.7312 0.8506 0.2940 0.072 Uiso 1 4 e calc R . .
C22 C 0.6220(9) 0.8882(7) 0.3384(5) 0.059(3) Uani 1 4 e d . . .
H22A H 0.5786 0.8425 0.3307 0.071 Uiso 1 4 e calc R . .
H22B H 0.6577 0.8745 0.3691 0.071 Uiso 1 4 e calc R . .
C23 C 0.5028(7) 0.9513(7) 0.3858(4) 0.054(3) Uani 1 4 e d . . .
H23A H 0.5379 0.9412 0.4172 0.064 Uiso 1 4 e calc R . .
H23B H 0.4620 0.9035 0.3789 0.064 Uiso 1 4 e calc R . .
C24 C 0.4422(7) 1.0273(7) 0.3907(3) 0.047(2) Uani 1 4 e d . . .
H24A H 0.4045 1.0233 0.4211 0.056 Uiso 1 4 e calc R . .
H24B H 0.4835 1.0757 0.3939 0.056 Uiso 1 4 e calc R . .
N5 N 0.3109(6) 0.7585(6) 0.6634(3) 0.051(2) Uani 1 4 e d . . .
H5C H 0.2930 0.8069 0.6775 0.061 Uiso 1 4 e calc R . .
H5D H 0.2895 0.7167 0.6829 0.061 Uiso 1 4 e calc R . .
N6 N 0.4516(6) 0.8035(6) 0.7461(3) 0.057(2) Uani 1 4 e d . . .
H6C H 0.4733 0.7829 0.7758 0.068 Uiso 1 4 e calc R . .
H6D H 0.3871 0.8062 0.7484 0.068 Uiso 1 4 e calc R . .
C25 C 0.4150(7) 0.7548(8) 0.6605(4) 0.055(3) Uani 1 4 e d . . .
H25A H 0.4373 0.8070 0.6465 0.066 Uiso 1 4 e calc R . .
H25B H 0.4314 0.7114 0.6367 0.066 Uiso 1 4 e calc R . .
C26 C 0.4699(8) 0.7391(7) 0.7089(4) 0.053(3) Uani 1 4 e d . . .
H26A H 0.4514 0.6856 0.7225 0.064 Uiso 1 4 e calc R . .
H26B H 0.5382 0.7373 0.7021 0.064 Uiso 1 4 e calc R . .
N7 N -0.1463(7) 0.6600(6) 0.4905(4) 0.062(2) Uani 1 4 e d . . .
H7C H -0.1053 0.7032 0.4899 0.074 Uiso 1 4 e calc R . .
H7D H -0.1691 0.6555 0.4585 0.074 Uiso 1 4 e calc R . .
N8 N -0.185(2) 0.8437(14) 0.5035(8) 0.212(14) Uani 1 4 e d . . .
H8C H -0.1467 0.8051 0.5183 0.254 Uiso 1 4 e calc R . .
H8D H -0.2152 0.8665 0.5298 0.254 Uiso 1 4 e calc R . .
C27 C -0.2276(9) 0.6940(10) 0.5167(6) 0.085(5) Uani 1 4 e d . . .
H27A H -0.2109 0.7010 0.5523 0.103 Uiso 1 4 e calc R . .
H27B H -0.2814 0.6557 0.5142 0.103 Uiso 1 4 e calc R . .
C28 C -0.2600(12) 0.7872(13) 0.4915(15) 0.23(2) Uani 1 4 e d . . .
H28A H -0.2685 0.7825 0.4551 0.282 Uiso 1 4 e calc R . .
H28B H -0.3200 0.8061 0.5057 0.282 Uiso 1 4 e calc R . .

loop_
_atom_site_aniso_label
_atom_site_aniso_U_11
_atom_site_aniso_U_22
_atom_site_aniso_U_33
_atom_site_aniso_U_23
_atom_site_aniso_U_13
_atom_site_aniso_U_12
Cs1 0.0519(3) 0.0340(3) 0.0402(3) -0.0084(2) 0.0062(2) -0.0139(2)
Cs2 0.0405(4) 0.0515(5) 0.0403(4) -0.0026(4) -0.0008(3) -0.0042(3)
Cs3 0.0472(4) 0.0535(5) 0.0343(4) -0.0025(3) 0.0012(3) 0.0121(4)
K1 0.0301(8) 0.0282(8) 0.0295(8) 0.0000(6) 0.0034(7) 0.0010(6)
K2 0.0612(14) 0.0629(14) 0.0332(10) 0.0022(9) -0.0032(9) 0.0172(11)
Sn1 0.0328(3) 0.0258(2) 0.0287(3) 0.0013(2) 0.0045(2) -0.0018(2)
Sn2 0.0297(3) 0.0302(3) 0.0330(3) -0.0022(2) 0.0013(2) 0.0071(2)
Sn3 0.0373(3) 0.0262(3) 0.0364(3) -0.0072(2) 0.0087(2) -0.0051(2)
Sn4 0.0304(3) 0.0338(3) 0.0233(2) 0.0011(2) -0.0025(2) -0.0003(2)
Sn5 0.0297(3) 0.0263(2) 0.0307(3) 0.0017(2) 0.0001(2) -0.0063(2)
Sn6 0.0303(3) 0.0241(2) 0.0319(3) -0.0039(2) 0.0042(2) 0.0009(2)
Sn7 0.0352(3) 0.0368(3) 0.0217(2) -0.0002(2) -0.0003(2) -0.0010(2)
Sn8 0.0243(3) 0.0395(3) 0.0359(3) -0.0007(2) -0.0040(2) -0.0017(2)
Sn9 0.0354(3) 0.0328(3) 0.0392(3) 0.0108(2) 0.0011(2) 0.0070(2)
O1 0.042(3) 0.028(3) 0.035(3) -0.005(2) 0.000(3) 0.001(2)
O2 0.036(3) 0.032(3) 0.032(3) 0.001(2) -0.001(2) -0.001(2)
O3 0.034(3) 0.029(3) 0.039(3) -0.005(2) 0.004(2) 0.003(2)
O4 0.035(3) 0.030(3) 0.035(3) 0.005(2) 0.003(2) -0.001(2)
O5 0.048(4) 0.043(4) 0.045(4) 0.011(3) -0.010(3) -0.009(3)
O6 0.033(3) 0.053(4) 0.047(4) -0.004(3) -0.006(3) -0.003(3)
O7 0.040(3) 0.059(4) 0.036(3) 0.011(3) -0.004(3) -0.010(3)
O8 0.042(4) 0.051(4) 0.058(4) -0.004(3) -0.006(3) -0.006(3)
N1 0.037(4) 0.039(4) 0.022(3) -0.001(3) -0.004(3) 0.001(3)
N2 0.038(4) 0.033(4) 0.029(3) 0.000(3) 0.004(3) 0.004(3)
N3 0.049(4) 0.042(4) 0.038(4) 0.004(3) -0.004(3) -0.018(3)
N4 0.048(5) 0.063(5) 0.040(4) -0.003(4) 0.005(4) -0.021(4)
C1 0.032(4) 0.043(5) 0.031(4) 0.000(3) 0.005(3) 0.006(3)
C2 0.038(4) 0.038(4) 0.035(4) -0.008(4) 0.003(4) 0.010(4)
C3 0.041(5) 0.028(4) 0.056(6) 0.003(4) -0.006(4) 0.002(3)
C4 0.044(5) 0.022(4) 0.058(6) 0.013(4) -0.004(4) -0.004(3)
C5 0.044(5) 0.045(5) 0.030(4) 0.004(4) 0.010(4) -0.011(4)
C6 0.031(4) 0.053(5) 0.038(4) -0.005(4) 0.005(4) -0.010(4)
C7 0.038(5) 0.047(5) 0.038(5) 0.006(4) 0.006(4) 0.017(4)
C8 0.053(5) 0.034(4) 0.029(4) -0.002(3) 0.002(4) 0.017(4)
C9 0.040(5) 0.029(4) 0.053(5) -0.005(4) -0.009(4) 0.003(3)
C10 0.047(5) 0.025(4) 0.062(6) 0.004(4) -0.003(4) -0.003(4)
C11 0.039(4) 0.039(4) 0.030(4) 0.004(3) 0.001(3) -0.007(4)
C12 0.028(4) 0.053(5) 0.033(4) -0.002(4) 0.008(3) -0.009(4)
C13 0.048(6) 0.058(6) 0.054(6) -0.008(5) 0.011(5) -0.009(5)
C14 0.041(5) 0.051(6) 0.070(7) -0.002(5) 0.009(5) 0.002(4)
C15 0.030(4) 0.054(6) 0.059(6) 0.002(5) -0.011(4) 0.001(4)
C16 0.056(6) 0.057(6) 0.057(6) 0.009(5) -0.022(5) -0.005(5)
C17 0.061(7) 0.071(7) 0.041(5) 0.017(5) -0.010(5) -0.028(6)
C18 0.056(6) 0.091(9) 0.032(5) 0.000(5) 0.006(4) -0.035(6)
C19 0.054(6) 0.055(6) 0.060(6) -0.014(5) 0.022(5) -0.015(5)
C20 0.047(6) 0.039(5) 0.080(8) -0.008(5) 0.003(5) -0.004(4)
C21 0.052(6) 0.055(6) 0.072(7) -0.006(6) -0.013(6) 0.005(5)
C22 0.065(7) 0.045(6) 0.066(7) 0.006(5) -0.016(6) 0.005(5)
C23 0.054(6) 0.065(7) 0.041(5) 0.017(5) -0.014(4) -0.029(5)
C24 0.050(5) 0.062(6) 0.028(4) 0.001(4) -0.002(4) -0.021(5)
N5 0.039(4) 0.078(6) 0.035(4) 0.003(4) 0.001(3) -0.008(4)
N6 0.036(4) 0.080(7) 0.054(5) -0.012(5) -0.007(4) -0.007(4)
C25 0.042(5) 0.083(8) 0.039(5) -0.004(5) 0.006(4) -0.003(5)
C26 0.042(5) 0.062(7) 0.056(6) -0.002(5) 0.004(5) 0.002(5)
N7 0.069(6) 0.058(6) 0.058(6) 0.009(4) 0.015(5) -0.017(5)
N8 0.35(4) 0.16(2) 0.127(16) -0.004(14) 0.04(2) 0.16(2)
C27 0.056(7) 0.117(13) 0.085(9) -0.039(9) 0.024(7) -0.027(8)
C28 0.050(9) 0.109(15) 0.55(6) -0.16(3) 0.11(2) -0.018(10)

loop_
_geom_bond_atom_site_label_1
_geom_bond_atom_site_label_2
_geom_bond_distance
_geom_bond_site_symmetry_2
_geom_bond_publ_flag
Cs1 C8 3.671(8) 4_575 ?
Cs1 Sn6 3.8219(10) . ?
Cs1 Sn1 3.8268(10) 2_545 ?
Cs1 C5 3.919(8) 3_566 ?
Cs1 Sn4 3.9194(11) 2_545 ?
Cs1 Sn5 3.9640(9) . ?
Cs1 Sn2 4.0429(10) 2_545 ?
Cs1 Sn3 4.1912(13) 2_545 ?
Cs1 Sn4 4.2019(11) . ?
Cs2 N7 3.287(10) . ?
Cs2 N7 3.287(10) 3_566 ?
Cs2 O2 3.330(6) 3_566 ?
Cs2 O2 3.330(6) . ?
Cs2 C5 3.872(9) 3_566 ?
Cs2 C5 3.872(9) . ?
Cs2 Sn9 4.1459(11) . ?
Cs2 Sn9 4.1459(11) 3_566 ?
Cs2 Sn5 4.4707(9) . ?
Cs2 Sn5 4.4707(9) 3_566 ?
Cs2 K1 5.3348(19) 3_566 ?
Cs2 K1 5.3348(19) . ?
Cs3 O3 3.317(6) 3_576 ?
Cs3 O3 3.317(6) . ?
Cs3 N8 3.60(3) 3_576 ?
Cs3 N8 3.60(3) . ?
Cs3 C8 3.804(9) 3_576 ?
Cs3 C8 3.804(9) . ?
Cs3 C9 3.858(9) 3_576 ?
Cs3 C9 3.858(9) . ?
Cs3 Sn3 3.9941(11) . ?
Cs3 Sn3 3.9941(12) 3_576 ?
Cs3 Sn7 4.2913(9) . ?
Cs3 Sn7 4.2913(9) 3_576 ?
K1 N5 2.840(8) . ?
K1 O4 2.848(6) . ?
K1 N2 2.860(7) . ?
K1 O1 2.862(6) . ?
K1 O3 2.862(6) . ?
K1 N1 2.887(7) . ?
K1 O2 2.916(6) . ?
K1 Sn7 3.704(2) . ?
K2 O5 2.830(7) . ?
K2 N3 2.835(8) . ?
K2 N4 2.847(8) . ?
K2 O7 2.858(7) . ?
K2 O8 2.860(7) . ?
K2 O6 2.869(7) . ?
K2 N6 2.891(10) 3_676 ?
Sn1 Sn6 2.9521(9) . ?
Sn1 Sn3 2.9630(10) . ?
Sn1 Sn8 2.9634(10) . ?
Sn1 Sn4 3.0030(9) . ?
Sn1 Cs1 3.8268(9) 2 ?
Sn2 Sn5 2.9328(10) . ?
Sn2 Sn7 2.9742(11) . ?
Sn2 Sn4 2.9773(10) . ?
Sn2 Sn3 2.9870(10) . ?
Sn2 Cs1 4.0429(10) 2 ?
Sn3 Sn7 2.9546(9) . ?
Sn3 Sn8 2.9825(9) . ?
Sn3 Cs1 4.1912(13) 2 ?
Sn4 Sn5 2.9514(9) . ?
Sn4 Sn6 2.9577(9) . ?
Sn4 Cs1 3.9194(11) 2 ?
Sn5 Sn9 2.9466(11) . ?
Sn5 Sn7 3.1328(10) . ?
Sn5 Sn6 3.2890(12) . ?
Sn6 Sn9 2.9525(10) . ?
Sn6 Sn8 3.1260(10) . ?
Sn7 Sn9 2.9524(9) . ?
Sn7 Sn8 3.2736(12) . ?
Sn8 Sn9 2.9616(10) . ?
O1 C3 1.413(10) . ?
O1 C2 1.416(10) . ?
O2 C5 1.425(10) . ?
O2 C4 1.428(10) . ?
O3 C8 1.444(10) . ?
O3 C9 1.446(10) . ?
O4 C11 1.407(10) . ?
O4 C10 1.441(10) . ?
O5 C23 1.403(12) . ?
O5 C22 1.417(12) . ?
O6 C15 1.430(11) . ?
O6 C14 1.430(12) . ?
O7 C17 1.407(12) . ?
O7 C16 1.408(13) . ?
O8 C21 1.411(13) . ?
O8 C20 1.430(13) . ?
N1 C1 1.445(11) . ?
N1 C12 1.449(11) . ?
N2 C7 1.465(10) . ?
N2 C6 1.486(11) . ?
N3 C24 1.447(12) . ?
N3 C13 1.470(13) . ?
N4 C19 1.450(14) . ?
N4 C18 1.494(13) . ?
C1 C2 1.498(12) . ?
C3 C4 1.512(13) . ?
C5 C6 1.501(13) . ?
C5 Cs1 3.919(8) 3_566 ?
C7 C8 1.494(14) . ?
C8 Cs1 3.671(8) 4_576 ?
C9 C10 1.479(14) . ?
C11 C12 1.522(12) . ?
C13 C14 1.500(15) . ?
C15 C16 1.489(15) . ?
C17 C18 1.496(18) . ?
C19 C20 1.502(16) . ?
C21 C22 1.481(17) . ?
C23 C24 1.492(16) . ?
N5 C25 1.452(13) . ?
N6 C26 1.453(14) . ?
N6 K2 2.891(10) 3_676 ?
C25 C26 1.499(16) . ?
N7 C27 1.444(15) . ?
N8 C28 1.42(3) . ?
C27 C28 1.70(3) . ?
